data_1560605
loop_
_publ_author_name
'Wang, Xinya'
'Wang, Xiaohua'
'Zhen, Nuo'
'Gu, Jin'
'Zhang, Hao'
'Dong, Bo'
'Wang, Feng'
'Liu, Heng'

_publ_section_title
;
 Sodium complexes bearing cavity-like conformations: a highly active and
 well-controlled catalytic system for macrolactone homo- and
 copolymerization
;
_journal_issue 13
_journal_name_full 'Polymer Chemistry'
_journal_page_first 1957
_journal_page_last 1966
_journal_paper_doi 10.1039/D0PY01580F
_journal_volume 12
_journal_year 2021
_chemical_formula_sum 'C44 H49 Cl2 Na O6'
_chemical_formula_weight 767.72
_space_group_IT_number 2
_space_group_name_Hall '-P 1'
_space_group_name_H-M_alt 'P -1'
_symmetry_cell_setting triclinic
_symmetry_space_group_name_H-M 'P -1'
_atom_sites_solution_hydrogens geom
_atom_sites_solution_primary direct
_atom_sites_solution_secondary difmap
_audit_creation_method SHELXL-97
_audit_update_record
;
2020-11-03 deposited with the CCDC.	2021-02-22 downloaded from the CCDC.
;
_cell_angle_alpha 74.6200(10)
_cell_angle_beta 88.9180(10)
_cell_angle_gamma 78.973(2)
_cell_formula_units_Z 2
_cell_length_a 9.6802(7)
_cell_length_b 11.1157(8)
_cell_length_c 19.9995(15)
_cell_measurement_reflns_used 8130
_cell_measurement_temperature 191(2)
_cell_measurement_theta_max 26.39
_cell_measurement_theta_min 1.94
_cell_volume 2035.5(3)
_computing_cell_refinement 'Bruker SMART'
_computing_data_collection 'Bruker SMART'
_computing_data_reduction 'Bruker SAINT'
_computing_molecular_graphics 'Bruker SHELXTL'
_computing_publication_material 'Bruker SHELXTL'
_computing_structure_refinement 'SHELXL-97 (Sheldrick, 1997)'
_computing_structure_solution 'SHELXS-97 (Sheldrick, 1990)'
_diffrn_ambient_temperature 191(2)
_diffrn_measured_fraction_theta_full 0.976
_diffrn_measured_fraction_theta_max 0.976
_diffrn_measurement_device_type 'Bruker APEX CCD area detector'
_diffrn_measurement_method 'phi and omega scans'
_diffrn_radiation_monochromator graphite
_diffrn_radiation_source 'fine-focus sealed tube'
_diffrn_radiation_type MoK\a
_diffrn_radiation_wavelength 0.71073
_diffrn_reflns_av_R_equivalents 0.0256
_diffrn_reflns_av_sigmaI/netI 0.0680
_diffrn_reflns_limit_h_max 12
_diffrn_reflns_limit_h_min -9
_diffrn_reflns_limit_k_max 13
_diffrn_reflns_limit_k_min -13
_diffrn_reflns_limit_l_max 24
_diffrn_reflns_limit_l_min -25
_diffrn_reflns_number 11705
_diffrn_reflns_theta_full 26.39
_diffrn_reflns_theta_max 26.39
_diffrn_reflns_theta_min 1.94
_exptl_absorpt_coefficient_mu 0.217
_exptl_absorpt_correction_T_max 0.9766
_exptl_absorpt_correction_T_min 0.9559
_exptl_absorpt_correction_type multi-scan
_exptl_absorpt_process_details SADABS
_exptl_crystal_colour colourless
_exptl_crystal_density_diffrn 1.253
_exptl_crystal_density_method 'not measured'
_exptl_crystal_description strip
_exptl_crystal_F_000 812
_exptl_crystal_size_max 0.21
_exptl_crystal_size_mid 0.19
_exptl_crystal_size_min 0.11
_refine_diff_density_max 1.159
_refine_diff_density_min -0.640
_refine_diff_density_rms 0.068
_refine_ls_extinction_method none
_refine_ls_goodness_of_fit_ref 1.053
_refine_ls_hydrogen_treatment constr
_refine_ls_matrix_type full
_refine_ls_number_parameters 478
_refine_ls_number_reflns 8130
_refine_ls_number_restraints 0
_refine_ls_restrained_S_all 1.053
_refine_ls_R_factor_all 0.1467
_refine_ls_R_factor_gt 0.0899
_refine_ls_shift/su_max 0.000
_refine_ls_shift/su_mean 0.000
_refine_ls_structure_factor_coef Fsqd
_refine_ls_weighting_details 'calc w=1/[\s^2^(Fo^2^)+(0.1320P)^2^+1.5352P] where P=(Fo^2^+2Fc^2^)/3'
_refine_ls_weighting_scheme calc
_refine_ls_wR_factor_gt 0.2331
_refine_ls_wR_factor_ref 0.2782
_reflns_number_gt 4584
_reflns_number_total 8130
_reflns_threshold_expression >2sigma(I)
_cod_data_source_file d0py01580f2.cif
_cod_data_source_block d61
_cod_depositor_comments
;
The following automatic conversions were performed:

data item '_symmetry_cell_setting' value 'Triclinic' was changed to
'triclinic' in accordance with the
/home/data/users/saulius/crontab/automatic-downloads/rss-feeds/RSC/lib/dictionaries/cif_core.dic
dictionary named 'cif_core.dic' version 2.4.2 last updated on
2011-04-26.

Automatic conversion script
Id: cif_fix_values 7556 2019-12-06 15:28:31Z antanas 

 Adding full bibliography for 1560605.cif.
;
_cod_original_sg_symbol_H-M P-1
_cod_database_code 1560605

loop_
_symmetry_equiv_pos_as_xyz
'x, y, z'
'-x, -y, -z'

loop_
_atom_site_label
_atom_site_type_symbol
_atom_site_fract_x
_atom_site_fract_y
_atom_site_fract_z
_atom_site_U_iso_or_equiv
_atom_site_adp_type
_atom_site_occupancy
_atom_site_symmetry_multiplicity
_atom_site_calc_flag
_atom_site_refinement_flags
_atom_site_disorder_assembly
_atom_site_disorder_group
Na1 Na 0.40185(15) 0.55632(14) 0.24306(8) 0.0370(4) Uani 1 1 d . . .
Cl1 Cl 0.8347(3) 0.2445(3) 0.3519(2) 0.1927(15) Uani 1 1 d . . .
Cl2 Cl 0.7442(2) 0.4146(2) 0.43711(10) 0.1150(7) Uani 1 1 d . . .
O1 O 0.5826(3) 0.6413(2) 0.25186(12) 0.0332(6) Uani 1 1 d . . .
O2 O 0.2791(7) 0.5358(7) 0.3485(3) 0.174(3) Uani 1 1 d . . .
O3 O 0.4651(4) 0.3443(4) 0.3163(3) 0.0993(15) Uani 1 1 d . . .
O4 O 0.1706(4) 0.6785(5) 0.2269(3) 0.1146(18) Uani 1 1 d . . .
O5 O 0.4169(4) 0.3940(4) 0.1779(3) 0.0899(14) Uani 1 1 d . . .
O6 O 0.3135(5) 0.6397(5) 0.1208(2) 0.0920(14) Uani 1 1 d . . .
C1 C 0.6450(3) 0.7381(3) 0.23366(18) 0.0266(7) Uani 1 1 d . . .
C2 C 0.6552(4) 0.8170(3) 0.27889(17) 0.0286(8) Uani 1 1 d . . .
C3 C 0.7239(4) 0.9194(3) 0.25844(19) 0.0316(8) Uani 1 1 d . . .
H3A H 0.7307 0.9690 0.2899 0.038 Uiso 1 1 calc R . .
C4 C 0.7831(4) 0.9521(3) 0.19379(19) 0.0314(8) Uani 1 1 d . . .
C5 C 0.7728(4) 0.8763(3) 0.14946(18) 0.0311(8) Uani 1 1 d . . .
H5A H 0.8122 0.8967 0.1050 0.037 Uiso 1 1 calc R . .
C6 C 0.7075(3) 0.7723(3) 0.16759(17) 0.0272(7) Uani 1 1 d . . .
C7 C 0.6974(4) 0.6897(3) 0.11817(17) 0.0299(8) Uani 1 1 d . . .
H7A H 0.6107 0.6533 0.1310 0.036 Uiso 1 1 calc R . .
C8 C 0.8183(4) 0.5756(3) 0.12741(18) 0.0295(8) Uani 1 1 d . . .
C9 C 0.9103(5) 0.5369(4) 0.1838(2) 0.0545(12) Uani 1 1 d . . .
H9A H 0.9006 0.5840 0.2174 0.065 Uiso 1 1 calc R . .
C10 C 1.0172(6) 0.4305(5) 0.1927(3) 0.0720(16) Uani 1 1 d . . .
H10A H 1.0793 0.4057 0.2322 0.086 Uiso 1 1 calc R . .
C11 C 1.0337(5) 0.3609(4) 0.1448(3) 0.0567(12) Uani 1 1 d . . .
H11A H 1.1074 0.2886 0.1504 0.068 Uiso 1 1 calc R . .
C12 C 0.9416(5) 0.3978(4) 0.0885(3) 0.0568(12) Uani 1 1 d . . .
H12A H 0.9510 0.3501 0.0551 0.068 Uiso 1 1 calc R . .
C13 C 0.8361(5) 0.5030(4) 0.0801(2) 0.0490(11) Uani 1 1 d . . .
H13A H 0.7736 0.5268 0.0407 0.059 Uiso 1 1 calc R . .
C14 C 0.6718(4) 0.7683(4) 0.04333(19) 0.0376(9) Uani 1 1 d . . .
C15 C 0.7798(5) 0.8036(4) -0.0001(2) 0.0529(12) Uani 1 1 d . . .
H15A H 0.8750 0.7738 0.0161 0.064 Uiso 1 1 calc R . .
C16 C 0.7494(8) 0.8814(5) -0.0665(3) 0.0802(19) Uani 1 1 d . . .
H16A H 0.8240 0.9046 -0.0956 0.096 Uiso 1 1 calc R . .
C17 C 0.6118(10) 0.9258(5) -0.0908(3) 0.089(2) Uani 1 1 d . . .
H17A H 0.5911 0.9812 -0.1361 0.106 Uiso 1 1 calc R . .
C18 C 0.5058(7) 0.8894(5) -0.0495(3) 0.0770(18) Uani 1 1 d . . .
H18A H 0.4111 0.9175 -0.0667 0.092 Uiso 1 1 calc R . .
C19 C 0.5338(5) 0.8122(4) 0.0172(2) 0.0514(11) Uani 1 1 d . . .
H19A H 0.4582 0.7888 0.0454 0.062 Uiso 1 1 calc R . .
C20 C 0.5877(4) 0.7859(3) 0.34905(17) 0.0306(8) Uani 1 1 d . . .
H20A H 0.5902 0.6921 0.3627 0.037 Uiso 1 1 calc R . .
C21 C 0.6743(4) 0.8138(4) 0.40465(18) 0.0345(9) Uani 1 1 d . . .
C22 C 0.6329(5) 0.9172(4) 0.4324(2) 0.0474(11) Uani 1 1 d . . .
H22A H 0.5445 0.9722 0.4184 0.057 Uiso 1 1 calc R . .
C23 C 0.7189(5) 0.9404(5) 0.4800(2) 0.0602(13) Uani 1 1 d . . .
H23A H 0.6891 1.0121 0.4978 0.072 Uiso 1 1 calc R . .
C24 C 0.8444(5) 0.8635(6) 0.5017(2) 0.0652(15) Uani 1 1 d . . .
H24A H 0.9024 0.8808 0.5344 0.078 Uiso 1 1 calc R . .
C25 C 0.8877(5) 0.7589(6) 0.4758(3) 0.0626(14) Uani 1 1 d . . .
H25A H 0.9752 0.7034 0.4912 0.075 Uiso 1 1 calc R . .
C26 C 0.8036(4) 0.7355(5) 0.4276(2) 0.0481(11) Uani 1 1 d . . .
H26A H 0.8349 0.6642 0.4098 0.058 Uiso 1 1 calc R . .
C27 C 0.4339(4) 0.8507(3) 0.34787(18) 0.0315(8) Uani 1 1 d . . .
C28 C 0.3710(4) 0.9511(4) 0.2943(2) 0.0427(10) Uani 1 1 d . . .
H28A H 0.4244 0.9805 0.2551 0.051 Uiso 1 1 calc R . .
C29 C 0.2310(5) 1.0108(4) 0.2960(3) 0.0546(12) Uani 1 1 d . . .
H29A H 0.1897 1.0794 0.2582 0.065 Uiso 1 1 calc R . .
C30 C 0.1527(4) 0.9695(5) 0.3530(3) 0.0547(13) Uani 1 1 d . . .
H30A H 0.0576 1.0103 0.3549 0.066 Uiso 1 1 calc R . .
C31 C 0.2129(4) 0.8698(5) 0.4066(2) 0.0501(11) Uani 1 1 d . . .
H31A H 0.1592 0.8409 0.4457 0.060 Uiso 1 1 calc R . .
C32 C 0.3524(4) 0.8101(4) 0.4043(2) 0.0419(10) Uani 1 1 d . . .
H32A H 0.3926 0.7405 0.4419 0.050 Uiso 1 1 calc R . .
C33 C 0.3482(13) 0.4237(10) 0.4004(4) 0.164(5) Uani 1 1 d . . .
H33A H 0.4315 0.4439 0.4199 0.196 Uiso 1 1 calc R . .
H33B H 0.2828 0.4035 0.4386 0.196 Uiso 1 1 calc R . .
C34 C 0.3922(12) 0.3148(11) 0.3765(6) 0.180(6) Uani 1 1 d . . .
H34A H 0.4533 0.2484 0.4124 0.216 Uiso 1 1 calc R . .
H34B H 0.3090 0.2807 0.3675 0.216 Uiso 1 1 calc R . .
C35 C 0.4799(11) 0.2468(6) 0.2794(7) 0.145(4) Uani 1 1 d . . .
H35A H 0.3889 0.2193 0.2777 0.174 Uiso 1 1 calc R . .
H35B H 0.5507 0.1720 0.3039 0.174 Uiso 1 1 calc R . .
C36 C 0.5250(9) 0.2987(10) 0.2074(7) 0.152(5) Uani 1 1 d . . .
H36A H 0.6130 0.3314 0.2081 0.183 Uiso 1 1 calc R . .
H36B H 0.5406 0.2324 0.1819 0.183 Uiso 1 1 calc R . .
C37 C 0.4375(11) 0.4485(10) 0.1069(5) 0.135(4) Uani 1 1 d . . .
H37A H 0.4406 0.3843 0.0804 0.162 Uiso 1 1 calc R . .
H37B H 0.5278 0.4789 0.1014 0.162 Uiso 1 1 calc R . .
C38 C 0.3195(13) 0.5555(11) 0.0808(4) 0.152(5) Uani 1 1 d . . .
H38A H 0.3334 0.5985 0.0318 0.182 Uiso 1 1 calc R . .
H38B H 0.2301 0.5239 0.0834 0.182 Uiso 1 1 calc R . .
C39 C 0.1827(9) 0.7284(9) 0.1127(5) 0.138(4) Uani 1 1 d . . .
H39A H 0.1034 0.6847 0.1108 0.165 Uiso 1 1 calc R . .
H39B H 0.1805 0.7965 0.0690 0.165 Uiso 1 1 calc R . .
C40 C 0.1700(8) 0.7828(8) 0.1721(6) 0.129(3) Uani 1 1 d . . .
H40A H 0.2504 0.8240 0.1759 0.154 Uiso 1 1 calc R . .
H40B H 0.0812 0.8457 0.1688 0.154 Uiso 1 1 calc R . .
C41 C 0.1124(6) 0.6995(8) 0.2897(5) 0.101(3) Uani 1 1 d . . .
H41A H 0.0084 0.7186 0.2844 0.121 Uiso 1 1 calc R . .
H41B H 0.1426 0.7745 0.2982 0.121 Uiso 1 1 calc R . .
C42 C 0.1553(8) 0.5897(8) 0.3499(4) 0.102(3) Uani 1 1 d . . .
H42A H 0.1423 0.6186 0.3927 0.122 Uiso 1 1 calc R . .
H42B H 0.0932 0.5279 0.3516 0.122 Uiso 1 1 calc R . .
C43 C 0.8533(5) 1.0657(4) 0.1725(2) 0.0463(10) Uani 1 1 d . . .
H43A H 0.8881 1.0735 0.1255 0.069 Uiso 1 1 calc R . .
H43B H 0.9323 1.0547 0.2049 0.069 Uiso 1 1 calc R . .
H43C H 0.7851 1.1428 0.1733 0.069 Uiso 1 1 calc R . .
C44 C 0.7907(7) 0.4026(6) 0.3539(4) 0.110(3) Uani 1 1 d . . .
H44A H 0.7108 0.4470 0.3208 0.132 Uiso 1 1 calc R . .
H44B H 0.8718 0.4446 0.3392 0.132 Uiso 1 1 calc R . .

loop_
_atom_site_aniso_label
_atom_site_aniso_U_11
_atom_site_aniso_U_22
_atom_site_aniso_U_33
_atom_site_aniso_U_23
_atom_site_aniso_U_13
_atom_site_aniso_U_12
Na1 0.0349(8) 0.0351(8) 0.0441(9) -0.0138(7) 0.0029(6) -0.0097(6)
Cl1 0.167(2) 0.123(2) 0.255(4) -0.057(2) -0.060(2) 0.0686(18)
Cl2 0.1027(13) 0.1124(15) 0.0982(14) 0.0221(11) -0.0245(10) -0.0116(11)
O1 0.0410(14) 0.0343(14) 0.0296(13) -0.0123(11) 0.0054(11) -0.0148(11)
O2 0.141(5) 0.235(7) 0.072(3) 0.008(4) 0.056(3) 0.068(5)
O3 0.078(3) 0.051(2) 0.143(4) 0.022(3) -0.004(3) -0.015(2)
O4 0.073(3) 0.093(3) 0.141(4) 0.000(3) 0.025(3) 0.028(2)
O5 0.072(3) 0.092(3) 0.137(4) -0.079(3) 0.027(3) -0.024(2)
O6 0.106(3) 0.120(4) 0.058(2) -0.005(2) -0.019(2) -0.066(3)
C1 0.0244(17) 0.0264(18) 0.0297(19) -0.0094(15) 0.0019(14) -0.0034(14)
C2 0.0311(18) 0.0305(19) 0.0246(18) -0.0100(15) 0.0060(14) -0.0037(15)
C3 0.0335(19) 0.0301(19) 0.033(2) -0.0128(16) 0.0029(15) -0.0049(15)
C4 0.0314(19) 0.0275(19) 0.035(2) -0.0078(16) 0.0003(15) -0.0048(15)
C5 0.0310(19) 0.034(2) 0.0253(18) -0.0051(15) 0.0068(14) -0.0040(15)
C6 0.0254(17) 0.0286(18) 0.0259(18) -0.0078(15) -0.0002(14) -0.0004(14)
C7 0.0298(18) 0.039(2) 0.0228(18) -0.0121(15) 0.0027(14) -0.0064(15)
C8 0.0350(19) 0.0276(19) 0.0278(19) -0.0097(15) 0.0057(15) -0.0079(15)
C9 0.063(3) 0.048(3) 0.051(3) -0.026(2) -0.015(2) 0.012(2)
C10 0.078(4) 0.059(3) 0.072(4) -0.033(3) -0.031(3) 0.028(3)
C11 0.060(3) 0.036(2) 0.068(3) -0.015(2) 0.002(2) 0.008(2)
C12 0.071(3) 0.043(3) 0.061(3) -0.028(2) 0.006(2) 0.000(2)
C13 0.060(3) 0.050(3) 0.038(2) -0.022(2) -0.003(2) 0.003(2)
C14 0.052(2) 0.032(2) 0.028(2) -0.0137(16) -0.0023(17) 0.0008(17)
C15 0.069(3) 0.050(3) 0.036(2) -0.013(2) 0.016(2) 0.000(2)
C16 0.150(6) 0.050(3) 0.033(3) -0.009(2) 0.032(3) -0.005(3)
C17 0.177(7) 0.047(3) 0.029(3) -0.008(2) -0.022(4) 0.010(4)
C18 0.110(5) 0.051(3) 0.063(4) -0.023(3) -0.041(4) 0.016(3)
C19 0.062(3) 0.040(2) 0.049(3) -0.016(2) -0.017(2) 0.005(2)
C20 0.0347(19) 0.035(2) 0.0263(18) -0.0134(16) 0.0060(15) -0.0100(15)
C21 0.036(2) 0.046(2) 0.0255(19) -0.0120(17) 0.0069(15) -0.0137(17)
C22 0.050(2) 0.056(3) 0.045(2) -0.027(2) 0.0003(19) -0.011(2)
C23 0.065(3) 0.086(4) 0.048(3) -0.039(3) 0.004(2) -0.028(3)
C24 0.057(3) 0.116(5) 0.040(3) -0.031(3) 0.002(2) -0.044(3)
C25 0.035(2) 0.102(4) 0.053(3) -0.021(3) -0.001(2) -0.017(2)
C26 0.034(2) 0.069(3) 0.045(2) -0.022(2) 0.0059(18) -0.010(2)
C27 0.0349(19) 0.035(2) 0.031(2) -0.0183(17) 0.0044(15) -0.0110(16)
C28 0.042(2) 0.047(2) 0.042(2) -0.015(2) 0.0055(18) -0.0103(18)
C29 0.050(3) 0.050(3) 0.063(3) -0.020(2) -0.009(2) 0.000(2)
C30 0.032(2) 0.065(3) 0.081(4) -0.045(3) 0.004(2) -0.007(2)
C31 0.040(2) 0.069(3) 0.057(3) -0.038(3) 0.019(2) -0.021(2)
C32 0.044(2) 0.048(2) 0.040(2) -0.0200(19) 0.0087(18) -0.0131(18)
C33 0.238(13) 0.136(8) 0.068(5) 0.036(6) 0.057(6) -0.012(8)
C34 0.138(9) 0.168(10) 0.165(11) 0.106(9) -0.030(7) -0.069(8)
C35 0.130(8) 0.033(4) 0.263(14) -0.030(6) -0.052(8) 0.000(4)
C36 0.092(6) 0.111(8) 0.297(16) -0.145(10) -0.001(8) 0.003(5)
C37 0.187(10) 0.172(9) 0.127(8) -0.131(8) 0.103(7) -0.115(8)
C38 0.250(13) 0.196(11) 0.065(5) -0.040(6) 0.007(6) -0.171(10)
C39 0.101(6) 0.135(8) 0.139(8) 0.054(6) -0.074(6) -0.048(6)
C40 0.066(4) 0.087(5) 0.176(9) 0.043(6) -0.020(5) 0.016(4)
C41 0.056(3) 0.125(6) 0.151(7) -0.112(6) -0.012(4) 0.022(3)
C42 0.099(5) 0.132(7) 0.118(6) -0.090(6) 0.052(5) -0.053(5)
C43 0.052(2) 0.041(2) 0.051(3) -0.014(2) 0.011(2) -0.0180(19)
C44 0.071(4) 0.090(5) 0.125(6) 0.035(4) 0.008(4) 0.002(3)

loop_
_atom_type_symbol
_atom_type_description
_atom_type_scat_dispersion_real
_atom_type_scat_dispersion_imag
_atom_type_scat_source
C C 0.0033 0.0016 'International Tables Vol C Tables 4.2.6.8 and 6.1.1.4'
H H 0.0000 0.0000 'International Tables Vol C Tables 4.2.6.8 and 6.1.1.4'
O O 0.0106 0.0060 'International Tables Vol C Tables 4.2.6.8 and 6.1.1.4'
Na Na 0.0362 0.0249 'International Tables Vol C Tables 4.2.6.8 and 6.1.1.4'
Cl Cl 0.1484 0.1585 'International Tables Vol C Tables 4.2.6.8 and 6.1.1.4'

loop_
_geom_angle_atom_site_label_1
_geom_angle_atom_site_label_2
_geom_angle_atom_site_label_3
_geom_angle
_geom_angle_site_symmetry_1
_geom_angle_site_symmetry_3
_geom_angle_publ_flag
O1 Na1 O4 121.41(16) . . ?
O1 Na1 O2 108.4(2) . . ?
O4 Na1 O2 67.5(2) . . ?
O1 Na1 O3 104.11(14) . . ?
O4 Na1 O3 124.61(17) . . ?
O2 Na1 O3 69.5(2) . . ?
O1 Na1 O5 120.29(12) . . ?
O4 Na1 O5 107.99(19) . . ?
O2 Na1 O5 120.7(3) . . ?
O3 Na1 O5 67.55(19) . . ?
O1 Na1 O6 106.70(12) . . ?
O4 Na1 O6 64.84(19) . . ?
O2 Na1 O6 130.6(2) . . ?
O3 Na1 O6 131.89(18) . . ?
O5 Na1 O6 65.17(18) . . ?
O1 Na1 C40 104.3(2) . . ?
O4 Na1 C40 25.03(19) . . ?
O2 Na1 C40 89.5(2) . . ?
O3 Na1 C40 148.8(2) . . ?
O5 Na1 C40 107.7(3) . . ?
O6 Na1 C40 48.4(2) . . ?
C1 O1 Na1 149.3(2) . . ?
C42 O2 C33 125.0(7) . . ?
C42 O2 Na1 121.7(5) . . ?
C33 O2 Na1 109.9(5) . . ?
C34 O3 C35 112.5(8) . . ?
C34 O3 Na1 117.0(6) . . ?
C35 O3 Na1 113.9(5) . . ?
C40 O4 C41 117.5(7) . . ?
C40 O4 Na1 107.9(4) . . ?
C41 O4 Na1 112.9(4) . . ?
C36 O5 C37 112.1(7) . . ?
C36 O5 Na1 106.7(4) . . ?
C37 O5 Na1 110.0(4) . . ?
C38 O6 C39 113.3(7) . . ?
C38 O6 Na1 118.4(5) . . ?
C39 O6 Na1 113.1(5) . . ?
O1 C1 C6 122.2(3) . . ?
O1 C1 C2 121.7(3) . . ?
C6 C1 C2 116.1(3) . . ?
C3 C2 C1 120.6(3) . . ?
C3 C2 C20 121.5(3) . . ?
C1 C2 C20 117.9(3) . . ?
C4 C3 C2 122.6(3) . . ?
C4 C3 H3A 118.7 . . ?
C2 C3 H3A 118.7 . . ?
C3 C4 C5 117.0(3) . . ?
C3 C4 C43 121.3(3) . . ?
C5 C4 C43 121.7(3) . . ?
C6 C5 C4 122.7(3) . . ?
C6 C5 H5A 118.7 . . ?
C4 C5 H5A 118.7 . . ?
C5 C6 C1 121.0(3) . . ?
C5 C6 C7 122.0(3) . . ?
C1 C6 C7 117.1(3) . . ?
C14 C7 C8 113.0(3) . . ?
C14 C7 C6 112.0(3) . . ?
C8 C7 C6 114.0(3) . . ?
C14 C7 H7A 105.7 . . ?
C8 C7 H7A 105.7 . . ?
C6 C7 H7A 105.7 . . ?
C9 C8 C13 117.0(3) . . ?
C9 C8 C7 122.1(3) . . ?
C13 C8 C7 120.9(3) . . ?
C8 C9 C10 121.5(4) . . ?
C8 C9 H9A 119.2 . . ?
C10 C9 H9A 119.2 . . ?
C11 C10 C9 120.5(4) . . ?
C11 C10 H10A 119.8 . . ?
C9 C10 H10A 119.8 . . ?
C12 C11 C10 118.7(4) . . ?
C12 C11 H11A 120.7 . . ?
C10 C11 H11A 120.7 . . ?
C11 C12 C13 120.5(4) . . ?
C11 C12 H12A 119.7 . . ?
C13 C12 H12A 119.7 . . ?
C12 C13 C8 121.9(4) . . ?
C12 C13 H13A 119.1 . . ?
C8 C13 H13A 119.1 . . ?
C19 C14 C15 117.9(4) . . ?
C19 C14 C7 118.8(4) . . ?
C15 C14 C7 123.2(4) . . ?
C16 C15 C14 120.5(5) . . ?
C16 C15 H15A 119.7 . . ?
C14 C15 H15A 119.7 . . ?
C17 C16 C15 120.5(6) . . ?
C17 C16 H16A 119.7 . . ?
C15 C16 H16A 119.7 . . ?
C18 C17 C16 119.3(5) . . ?
C18 C17 H17A 120.3 . . ?
C16 C17 H17A 120.3 . . ?
C17 C18 C19 121.0(6) . . ?
C17 C18 H18A 119.5 . . ?
C19 C18 H18A 119.5 . . ?
C18 C19 C14 120.6(5) . . ?
C18 C19 H19A 119.7 . . ?
C14 C19 H19A 119.7 . . ?
C2 C20 C27 113.7(3) . . ?
C2 C20 C21 110.9(3) . . ?
C27 C20 C21 111.2(3) . . ?
C2 C20 H20A 106.9 . . ?
C27 C20 H20A 106.9 . . ?
C21 C20 H20A 106.9 . . ?
C26 C21 C22 117.2(4) . . ?
C26 C21 C20 119.2(3) . . ?
C22 C21 C20 123.6(3) . . ?
C23 C22 C21 120.7(4) . . ?
C23 C22 H22A 119.6 . . ?
C21 C22 H22A 119.6 . . ?
C24 C23 C22 121.3(5) . . ?
C24 C23 H23A 119.3 . . ?
C22 C23 H23A 119.3 . . ?
C23 C24 C25 119.3(4) . . ?
C23 C24 H24A 120.3 . . ?
C25 C24 H24A 120.3 . . ?
C26 C25 C24 119.9(5) . . ?
C26 C25 H25A 120.0 . . ?
C24 C25 H25A 120.0 . . ?
C25 C26 C21 121.5(4) . . ?
C25 C26 H26A 119.2 . . ?
C21 C26 H26A 119.2 . . ?
C28 C27 C32 117.5(4) . . ?
C28 C27 C20 123.4(3) . . ?
C32 C27 C20 119.1(3) . . ?
C27 C28 C29 121.8(4) . . ?
C27 C28 H28A 119.1 . . ?
C29 C28 H28A 119.1 . . ?
C30 C29 C28 119.6(4) . . ?
C30 C29 H29A 120.2 . . ?
C28 C29 H29A 120.2 . . ?
C31 C30 C29 119.6(4) . . ?
C31 C30 H30A 120.2 . . ?
C29 C30 H30A 120.2 . . ?
C30 C31 C32 120.5(4) . . ?
C30 C31 H31A 119.7 . . ?
C32 C31 H31A 119.7 . . ?
C27 C32 C31 121.1(4) . . ?
C27 C32 H32A 119.5 . . ?
C31 C32 H32A 119.5 . . ?
C34 C33 O2 115.2(9) . . ?
C34 C33 H33A 108.5 . . ?
O2 C33 H33A 108.5 . . ?
C34 C33 H33B 108.5 . . ?
O2 C33 H33B 108.5 . . ?
H33A C33 H33B 107.5 . . ?
O3 C34 C33 110.2(8) . . ?
O3 C34 H34A 109.6 . . ?
C33 C34 H34A 109.6 . . ?
O3 C34 H34B 109.6 . . ?
C33 C34 H34B 109.6 . . ?
H34A C34 H34B 108.1 . . ?
O3 C35 C36 109.3(6) . . ?
O3 C35 H35A 109.8 . . ?
C36 C35 H35A 109.8 . . ?
O3 C35 H35B 109.8 . . ?
C36 C35 H35B 109.8 . . ?
H35A C35 H35B 108.3 . . ?
O5 C36 C35 104.5(7) . . ?
O5 C36 H36A 110.9 . . ?
C35 C36 H36A 110.9 . . ?
O5 C36 H36B 110.9 . . ?
C35 C36 H36B 110.9 . . ?
H36A C36 H36B 108.9 . . ?
O5 C37 C38 108.0(6) . . ?
O5 C37 H37A 110.1 . . ?
C38 C37 H37A 110.1 . . ?
O5 C37 H37B 110.1 . . ?
C38 C37 H37B 110.1 . . ?
H37A C37 H37B 108.4 . . ?
O6 C38 C37 108.8(7) . . ?
O6 C38 H38A 109.9 . . ?
C37 C38 H38A 109.9 . . ?
O6 C38 H38B 109.9 . . ?
C37 C38 H38B 109.9 . . ?
H38A C38 H38B 108.3 . . ?
O6 C39 C40 108.0(5) . . ?
O6 C39 H39A 110.1 . . ?
C40 C39 H39A 110.1 . . ?
O6 C39 H39B 110.1 . . ?
C40 C39 H39B 110.1 . . ?
H39A C39 H39B 108.4 . . ?
O4 C40 C39 102.6(8) . . ?
O4 C40 Na1 47.0(3) . . ?
C39 C40 Na1 86.0(4) . . ?
O4 C40 H40A 111.2 . . ?
C39 C40 H40A 111.2 . . ?
Na1 C40 H40A 77.3 . . ?
O4 C40 H40B 111.2 . . ?
C39 C40 H40B 111.2 . . ?
Na1 C40 H40B 156.3 . . ?
H40A C40 H40B 109.2 . . ?
O4 C41 C42 112.8(5) . . ?
O4 C41 H41A 109.0 . . ?
C42 C41 H41A 109.0 . . ?
O4 C41 H41B 109.0 . . ?
C42 C41 H41B 109.0 . . ?
H41A C41 H41B 107.8 . . ?
O2 C42 C41 113.2(6) . . ?
O2 C42 H42A 108.9 . . ?
C41 C42 H42A 108.9 . . ?
O2 C42 H42B 108.9 . . ?
C41 C42 H42B 108.9 . . ?
H42A C42 H42B 107.8 . . ?
C4 C43 H43A 109.5 . . ?
C4 C43 H43B 109.5 . . ?
H43A C43 H43B 109.5 . . ?
C4 C43 H43C 109.5 . . ?
H43A C43 H43C 109.5 . . ?
H43B C43 H43C 109.5 . . ?
Cl1 C44 Cl2 111.1(4) . . ?
Cl1 C44 H44A 109.4 . . ?
Cl2 C44 H44A 109.4 . . ?
Cl1 C44 H44B 109.4 . . ?
Cl2 C44 H44B 109.4 . . ?
H44A C44 H44B 108.0 . . ?

loop_
_geom_bond_atom_site_label_1
_geom_bond_atom_site_label_2
_geom_bond_distance
_geom_bond_site_symmetry_2
_geom_bond_publ_flag
Na1 O1 2.172(3) . ?
Na1 O4 2.365(4) . ?
Na1 O2 2.381(5) . ?
Na1 O3 2.392(4) . ?
Na1 O5 2.473(4) . ?
Na1 O6 2.478(4) . ?
Na1 C40 3.074(7) . ?
Cl1 C44 1.739(8) . ?
Cl2 C44 1.749(8) . ?
O1 C1 1.299(4) . ?
O2 C42 1.236(8) . ?
O2 C33 1.448(10) . ?
O3 C34 1.379(12) . ?
O3 C35 1.450(10) . ?
O4 C40 1.367(8) . ?
O4 C41 1.423(8) . ?
O5 C36 1.354(10) . ?
O5 C37 1.415(10) . ?
O6 C38 1.376(10) . ?
O6 C39 1.431(10) . ?
C1 C6 1.431(5) . ?
C1 C2 1.433(5) . ?
C2 C3 1.392(5) . ?
C2 C20 1.520(5) . ?
C3 C4 1.391(5) . ?
C3 H3A 0.9500 . ?
C4 C5 1.392(5) . ?
C4 C43 1.506(5) . ?
C5 C6 1.384(5) . ?
C5 H5A 0.9500 . ?
C6 C7 1.533(5) . ?
C7 C14 1.518(5) . ?
C7 C8 1.526(5) . ?
C7 H7A 1.0000 . ?
C8 C9 1.372(5) . ?
C8 C13 1.386(5) . ?
C9 C10 1.389(6) . ?
C9 H9A 0.9500 . ?
C10 C11 1.372(6) . ?
C10 H10A 0.9500 . ?
C11 C12 1.372(7) . ?
C11 H11A 0.9500 . ?
C12 C13 1.373(6) . ?
C12 H12A 0.9500 . ?
C13 H13A 0.9500 . ?
C14 C19 1.392(6) . ?
C14 C15 1.393(6) . ?
C15 C16 1.380(7) . ?
C15 H15A 0.9500 . ?
C16 C17 1.379(9) . ?
C16 H16A 0.9500 . ?
C17 C18 1.360(9) . ?
C17 H17A 0.9500 . ?
C18 C19 1.379(7) . ?
C18 H18A 0.9500 . ?
C19 H19A 0.9500 . ?
C20 C27 1.523(5) . ?
C20 C21 1.534(5) . ?
C20 H20A 1.0000 . ?
C21 C26 1.389(6) . ?
C21 C22 1.393(5) . ?
C22 C23 1.382(6) . ?
C22 H22A 0.9500 . ?
C23 C24 1.350(7) . ?
C23 H23A 0.9500 . ?
C24 C25 1.385(7) . ?
C24 H24A 0.9500 . ?
C25 C26 1.379(6) . ?
C25 H25A 0.9500 . ?
C26 H26A 0.9500 . ?
C27 C28 1.376(5) . ?
C27 C32 1.390(5) . ?
C28 C29 1.395(6) . ?
C28 H28A 0.9500 . ?
C29 C30 1.380(7) . ?
C29 H29A 0.9500 . ?
C30 C31 1.365(7) . ?
C30 H30A 0.9500 . ?
C31 C32 1.391(6) . ?
C31 H31A 0.9500 . ?
C32 H32A 0.9500 . ?
C33 C34 1.407(15) . ?
C33 H33A 0.9900 . ?
C33 H33B 0.9900 . ?
C34 H34A 0.9900 . ?
C34 H34B 0.9900 . ?
C35 C36 1.493(14) . ?
C35 H35A 0.9900 . ?
C35 H35B 0.9900 . ?
C36 H36A 0.9900 . ?
C36 H36B 0.9900 . ?
C37 C38 1.471(13) . ?
C37 H37A 0.9900 . ?
C37 H37B 0.9900 . ?
C38 H38A 0.9900 . ?
C38 H38B 0.9900 . ?
C39 C40 1.462(12) . ?
C39 H39A 0.9900 . ?
C39 H39B 0.9900 . ?
C40 H40A 0.9900 . ?
C40 H40B 0.9900 . ?
C41 C42 1.468(10) . ?
C41 H41A 0.9900 . ?
C41 H41B 0.9900 . ?
C42 H42A 0.9900 . ?
C42 H42B 0.9900 . ?
C43 H43A 0.9800 . ?
C43 H43B 0.9800 . ?
C43 H43C 0.9800 . ?
C44 H44A 0.9900 . ?
C44 H44B 0.9900 . ?
